data_7703176
loop_
_publ_author_name
'Peddagopu, Nishant'
'Rossi, Patrizia'
'Bonaccorso, Carmela'
'Bartasyte, Ausrine'
'Paoli, Paola'
'Malandrino, Graziella'

_publ_section_title
;
 Facile synthesis of novel lithium \b-diketonate glyme adducts: the effect
 of molecular engineering on the thermal properties.
;
_journal_issue 4
_journal_name_full 'Dalton transactions (Cambridge, England : 2003)'
_journal_page_first 1002
_journal_page_last 1006
_journal_paper_doi 10.1039/c9dt04732h
_journal_volume 49
_journal_year 2020
_chemical_formula_sum 'C16 H18 F12 Li2 O8'
_chemical_formula_weight 580.18
_space_group_IT_number 2
_space_group_name_Hall '-P 1'
_space_group_name_H-M_alt 'P -1'
_symmetry_cell_setting triclinic
_symmetry_space_group_name_H-M 'P -1'
_atom_sites_solution_hydrogens geom
_atom_sites_solution_primary direct
_atom_sites_solution_secondary difmap
_audit_creation_method SHELXL-97
_audit_update_record
;
2019-10-03 deposited with the CCDC.	2020-01-03 downloaded from the CCDC.
;
_cell_angle_alpha 112.482(9)
_cell_angle_beta 95.143(10)
_cell_angle_gamma 92.239(9)
_cell_formula_units_Z 2
_cell_length_a 9.4267(12)
_cell_length_b 11.4325(11)
_cell_length_c 12.2450(10)
_cell_measurement_reflns_used 3110
_cell_measurement_temperature 100(2)
_cell_measurement_theta_max 72.0270
_cell_measurement_theta_min 4.4550
_cell_volume 1210.6(2)
_computing_cell_refinement 'CrysAlisPro 1.171.39.46 (Rigaku OD, 2018)'
_computing_data_collection 'CrysAlisPro 1.171.39.46 (Rigaku OD, 2018)'
_computing_data_reduction 'CrysAlisPro 1.171.39.46 (Rigaku OD, 2018)'
_computing_molecular_graphics 'Mercury (Macrae, 2008)'
_computing_publication_material 'Parst97 (Nardelli, 1995)'
_computing_structure_refinement 'SHELXL-97 (Sheldrick, 2008)'
_computing_structure_solution 'SIR-2004 (Burla, 2005)'
_diffrn_ambient_temperature 100(2)
_diffrn_detector_area_resol_mean 8.1241
_diffrn_measured_fraction_theta_full 0.988
_diffrn_measured_fraction_theta_max 0.931
_diffrn_measurement_device_type 'Xcalibur, Onyx'
_diffrn_radiation_monochromator graphite
_diffrn_radiation_source 'fine-focus sealed tube'
_diffrn_radiation_type CuK\a
_diffrn_radiation_wavelength 1.54184
_diffrn_reflns_av_R_equivalents 0.0999
_diffrn_reflns_av_sigmaI/netI 0.0906
_diffrn_reflns_limit_h_max 11
_diffrn_reflns_limit_h_min -9
_diffrn_reflns_limit_k_max 12
_diffrn_reflns_limit_k_min -14
_diffrn_reflns_limit_l_max 14
_diffrn_reflns_limit_l_min -14
_diffrn_reflns_number 11683
_diffrn_reflns_theta_full 67.50
_diffrn_reflns_theta_max 74.18
_diffrn_reflns_theta_min 3.93
_exptl_absorpt_coefficient_mu 1.631
_exptl_absorpt_correction_T_max 1.00000
_exptl_absorpt_correction_T_min 0.59900
_exptl_absorpt_correction_type multi-scan
_exptl_absorpt_process_details
;
CrysAlisPro 1.171.39.46 (Rigaku Oxford Diffraction, 2018)
Empirical absorption correction using spherical harmonics,
 implemented in SCALE3 ABSPACK scaling algorithm.
;
_exptl_crystal_colour colourless
_exptl_crystal_density_diffrn 1.592
_exptl_crystal_density_method 'not measured'
_exptl_crystal_description prism
_exptl_crystal_F_000 584
_exptl_crystal_size_max 0.35
_exptl_crystal_size_mid 0.30
_exptl_crystal_size_min 0.28
_refine_diff_density_max 0.464
_refine_diff_density_min -0.463
_refine_diff_density_rms 0.103
_refine_ls_extinction_method none
_refine_ls_goodness_of_fit_ref 1.085
_refine_ls_hydrogen_treatment mixed
_refine_ls_matrix_type full
_refine_ls_number_parameters 359
_refine_ls_number_reflns 4594
_refine_ls_number_restraints 3
_refine_ls_restrained_S_all 1.085
_refine_ls_R_factor_all 0.1448
_refine_ls_R_factor_gt 0.0972
_refine_ls_shift/su_max 0.000
_refine_ls_shift/su_mean 0.000
_refine_ls_structure_factor_coef Fsqd
_refine_ls_weighting_details 'calc w=1/[\s^2^(Fo^2^)+(0.1698P)^2^+0.8247P] where P=(Fo^2^+2Fc^2^)/3'
_refine_ls_weighting_scheme calc
_refine_ls_wR_factor_gt 0.2580
_refine_ls_wR_factor_ref 0.3398
_reflns_number_gt 2653
_reflns_number_total 4594
_reflns_threshold_expression >2\s(I)
_cod_data_source_file c9dt04732h2.cif
_cod_data_source_block '[Li2(hfa)2(diglyme(H2O)]'
_cod_depositor_comments
;
The following automatic conversions were performed:

data item '_symmetry_cell_setting' value 'Triclinic' was changed to
'triclinic' in accordance with the
/home/data/users/saulius/crontab/automatic-downloads/rss-feeds/RSC/lib/dictionaries/cif_core.dic
dictionary named 'cif_core.dic' version 2.4.2 last updated on
2011-04-26.

Automatic conversion script
Id: cif_fix_values 7556 2019-12-06 15:28:31Z antanas 

 Adding full bibliography for 7703176--7703177.cif.
;
_cod_original_sg_symbol_H-M P-1
_cod_database_code 7703176

loop_
_symmetry_equiv_pos_as_xyz
'x, y, z'
'-x, -y, -z'

loop_
_atom_site_label
_atom_site_type_symbol
_atom_site_fract_x
_atom_site_fract_y
_atom_site_fract_z
_atom_site_U_iso_or_equiv
_atom_site_adp_type
_atom_site_occupancy
_atom_site_symmetry_multiplicity
_atom_site_calc_flag
_atom_site_refinement_flags
_atom_site_disorder_assembly
_atom_site_disorder_group
Li1 Li 0.1533(10) 0.9088(9) 0.8749(7) 0.054(2) Uani 1 1 d . . .
Li2 Li 0.2784(11) 0.7681(9) 0.6564(7) 0.056(2) Uani 1 1 d . . .
O1W O -0.0547(4) 0.8943(4) 0.8373(3) 0.0570(9) Uani 1 1 d D . .
H1WA H -0.087(7) 0.964(4) 0.843(6) 0.086 Uiso 1 1 d D . .
H1WB H -0.092(7) 0.884(6) 0.893(5) 0.086 Uiso 1 1 d D . .
O1 O 0.1947(4) 1.0985(4) 0.9660(3) 0.0589(9) Uani 1 1 d . . .
O2 O 0.2107(4) 0.9404(3) 0.7270(3) 0.0529(9) Uani 1 1 d . . .
C1 C 0.2069(7) 1.1810(6) 0.9259(5) 0.0632(14) Uani 1 1 d . A .
C2 C 0.2154(7) 1.1633(6) 0.8067(6) 0.0679(16) Uani 1 1 d . . .
H2 H 0.2215 1.2359 0.7870 0.082 Uiso 1 1 calc R . .
C3 C 0.2152(6) 1.0447(5) 0.7171(5) 0.0557(13) Uani 1 1 d . . .
C4 C 0.2117(10) 1.3166(7) 1.0160(7) 0.089(2) Uani 1 1 d . . .
C5 C 0.2299(7) 1.0395(6) 0.5917(5) 0.0623(15) Uani 1 1 d . . .
F4A F 0.3198(12) 1.3196(8) 1.1205(9) 0.0850(14) Uani 0.45 1 d P A 1
F4B F 0.1049(16) 1.3462(10) 1.0673(10) 0.0850(14) Uani 0.45 1 d P A 1
F4C F 0.2916(14) 1.4044(10) 1.0034(12) 0.0850(14) Uani 0.45 1 d P A 1
F4D F 0.335(2) 1.3834(19) 0.997(2) 0.0850(14) Uani 0.25 1 d P A 2
F4E F 0.097(2) 1.3778(14) 0.9921(15) 0.0850(14) Uani 0.25 1 d P A 2
F4F F 0.233(3) 1.3332(14) 1.1334(16) 0.0850(14) Uani 0.25 1 d P A 2
F4G F 0.117(3) 1.3278(16) 1.0989(15) 0.0850(14) Uani 0.30 1 d P A 3
F4H F 0.1559(19) 1.4010(12) 0.9574(13) 0.0850(14) Uani 0.30 1 d P A 3
F4I F 0.3218(19) 1.3636(13) 1.0612(14) 0.0850(14) Uani 0.30 1 d P A 3
F5A F 0.1944(4) 1.1452(3) 0.5765(3) 0.0731(10) Uani 1 1 d . . .
F5B F 0.3637(4) 1.0230(4) 0.5655(3) 0.0813(12) Uani 1 1 d . . .
F5C F 0.1482(5) 0.9432(3) 0.5100(3) 0.0766(10) Uani 1 1 d . . .
O3 O 0.2321(4) 0.7382(3) 0.7984(3) 0.0513(9) Uani 1 1 d . . .
O4 O 0.1730(4) 0.8758(4) 1.0304(3) 0.0571(10) Uani 1 1 d . . .
C6 C 0.2749(6) 0.6638(5) 0.8444(4) 0.0507(12) Uani 1 1 d . . .
C7 C 0.2775(7) 0.6786(5) 0.9633(5) 0.0573(14) Uani 1 1 d . . .
H7 H 0.3158 0.6158 0.9879 0.069 Uiso 1 1 calc R . .
C8 C 0.2241(6) 0.7847(5) 1.0463(5) 0.0563(13) Uani 1 1 d . . .
C9 C 0.3215(6) 0.5380(5) 0.7603(5) 0.0553(13) Uani 1 1 d . . .
C10 C 0.2287(8) 0.7872(6) 1.1737(5) 0.0678(16) Uani 1 1 d . . .
F9A F 0.3678(5) 0.5481(3) 0.6635(3) 0.0781(11) Uani 1 1 d . . .
F9B F 0.2106(4) 0.4494(3) 0.7184(3) 0.0754(10) Uani 1 1 d . . .
F9C F 0.4220(4) 0.4887(3) 0.8071(3) 0.0743(10) Uani 1 1 d . . .
F10A F 0.3594(5) 0.7832(5) 1.2180(3) 0.0991(14) Uani 1 1 d . . .
F10B F 0.1526(6) 0.6886(4) 1.1757(4) 0.1030(15) Uani 1 1 d . . .
F10C F 0.1771(6) 0.8896(4) 1.2471(3) 0.0972(15) Uani 1 1 d . . .
O5 O 0.4937(4) 0.8187(4) 0.7229(3) 0.0616(10) Uani 1 1 d . . .
O6 O 0.3727(4) 0.7218(4) 0.5023(3) 0.0571(9) Uani 1 1 d . . .
O7 O 0.1186(4) 0.6518(4) 0.5370(3) 0.0557(9) Uani 1 1 d . . .
C11 C 0.5312(7) 0.9221(7) 0.8349(5) 0.0725(17) Uani 1 1 d . . .
H11A H 0.4725 0.9126 0.8936 0.109 Uiso 1 1 calc R . .
H11B H 0.5145 1.0023 0.8263 0.109 Uiso 1 1 calc R . .
H11C H 0.6324 0.9221 0.8617 0.109 Uiso 1 1 calc R . .
C12 C 0.5768(6) 0.8260(6) 0.6337(5) 0.0599(14) Uani 1 1 d . . .
H12A H 0.6793 0.8216 0.6564 0.072 Uiso 1 1 calc R . .
H12B H 0.5649 0.9067 0.6228 0.072 Uiso 1 1 calc R . .
C13 C 0.5235(6) 0.7150(6) 0.5214(5) 0.0613(14) Uani 1 1 d . . .
H13A H 0.5702 0.7196 0.4537 0.074 Uiso 1 1 calc R . .
H13B H 0.5443 0.6344 0.5295 0.074 Uiso 1 1 calc R . .
C14 C 0.2992(7) 0.6120(5) 0.4103(5) 0.0598(14) Uani 1 1 d . . .
H14A H 0.3238 0.5343 0.4227 0.072 Uiso 1 1 calc R . .
H14B H 0.3255 0.6049 0.3316 0.072 Uiso 1 1 calc R . .
C15 C 0.1429(7) 0.6285(6) 0.4165(5) 0.0610(14) Uani 1 1 d . . .
H15A H 0.1162 0.7011 0.3959 0.073 Uiso 1 1 calc R . .
H15B H 0.0855 0.5509 0.3606 0.073 Uiso 1 1 calc R . .
C16 C -0.0256(6) 0.6749(6) 0.5572(5) 0.0611(14) Uani 1 1 d . . .
H16A H -0.0373 0.6899 0.6401 0.092 Uiso 1 1 calc R . .
H16B H -0.0886 0.6010 0.5042 0.092 Uiso 1 1 calc R . .
H16C H -0.0504 0.7498 0.5413 0.092 Uiso 1 1 calc R . .

loop_
_atom_site_aniso_label
_atom_site_aniso_U_11
_atom_site_aniso_U_22
_atom_site_aniso_U_33
_atom_site_aniso_U_23
_atom_site_aniso_U_13
_atom_site_aniso_U_12
Li1 0.062(5) 0.064(5) 0.045(4) 0.029(4) 0.015(4) 0.010(4)
Li2 0.076(6) 0.059(5) 0.043(4) 0.024(4) 0.018(4) 0.024(4)
O1W 0.062(2) 0.063(2) 0.053(2) 0.0271(18) 0.0169(17) 0.0131(18)
O1 0.067(2) 0.064(2) 0.051(2) 0.0250(17) 0.0162(17) 0.0066(18)
O2 0.062(2) 0.055(2) 0.0518(19) 0.0300(16) 0.0157(16) 0.0104(16)
C1 0.077(4) 0.062(3) 0.058(3) 0.029(3) 0.021(3) 0.006(3)
C2 0.086(4) 0.060(3) 0.071(4) 0.037(3) 0.025(3) 0.011(3)
C3 0.061(3) 0.058(3) 0.061(3) 0.035(3) 0.015(2) 0.013(2)
C4 0.110(6) 0.076(5) 0.079(5) 0.028(4) 0.028(4) -0.015(4)
C5 0.080(4) 0.066(4) 0.059(3) 0.040(3) 0.021(3) 0.018(3)
F4A 0.119(4) 0.056(2) 0.078(3) 0.0199(17) 0.032(3) 0.005(2)
F4B 0.119(4) 0.056(2) 0.078(3) 0.0199(17) 0.032(3) 0.005(2)
F4C 0.119(4) 0.056(2) 0.078(3) 0.0199(17) 0.032(3) 0.005(2)
F4D 0.119(4) 0.056(2) 0.078(3) 0.0199(17) 0.032(3) 0.005(2)
F4E 0.119(4) 0.056(2) 0.078(3) 0.0199(17) 0.032(3) 0.005(2)
F4F 0.119(4) 0.056(2) 0.078(3) 0.0199(17) 0.032(3) 0.005(2)
F4G 0.119(4) 0.056(2) 0.078(3) 0.0199(17) 0.032(3) 0.005(2)
F4H 0.119(4) 0.056(2) 0.078(3) 0.0199(17) 0.032(3) 0.005(2)
F4I 0.119(4) 0.056(2) 0.078(3) 0.0199(17) 0.032(3) 0.005(2)
F5A 0.098(3) 0.072(2) 0.072(2) 0.0489(18) 0.0222(19) 0.0241(19)
F5B 0.082(2) 0.110(3) 0.088(3) 0.069(2) 0.045(2) 0.037(2)
F5C 0.113(3) 0.072(2) 0.0562(19) 0.0359(17) 0.0139(19) 0.007(2)
O3 0.067(2) 0.057(2) 0.0429(17) 0.0295(16) 0.0161(15) 0.0176(17)
O4 0.069(2) 0.067(2) 0.0457(19) 0.0310(17) 0.0127(17) 0.0179(18)
C6 0.058(3) 0.054(3) 0.047(3) 0.027(2) 0.010(2) 0.013(2)
C7 0.082(4) 0.057(3) 0.047(3) 0.032(2) 0.011(2) 0.019(3)
C8 0.071(3) 0.064(3) 0.045(3) 0.033(2) 0.008(2) 0.010(3)
C9 0.070(3) 0.053(3) 0.048(3) 0.024(2) 0.011(2) 0.009(3)
C10 0.098(5) 0.068(4) 0.051(3) 0.033(3) 0.021(3) 0.025(3)
F9A 0.122(3) 0.070(2) 0.0604(19) 0.0352(17) 0.042(2) 0.031(2)
F9B 0.087(3) 0.065(2) 0.067(2) 0.0180(17) 0.0075(18) 0.0054(18)
F9C 0.087(2) 0.073(2) 0.067(2) 0.0285(17) 0.0084(17) 0.0354(19)
F10A 0.105(3) 0.148(4) 0.061(2) 0.058(3) 0.005(2) 0.026(3)
F10B 0.163(4) 0.098(3) 0.065(2) 0.048(2) 0.029(3) -0.007(3)
F10C 0.163(4) 0.098(3) 0.0496(19) 0.039(2) 0.041(2) 0.057(3)
O5 0.059(2) 0.073(2) 0.057(2) 0.0271(19) 0.0151(17) 0.0130(18)
O6 0.070(2) 0.059(2) 0.0489(19) 0.0242(17) 0.0197(17) 0.0181(18)
O7 0.065(2) 0.064(2) 0.0447(18) 0.0277(16) 0.0107(16) 0.0113(18)
C11 0.065(4) 0.097(5) 0.056(3) 0.029(3) 0.012(3) 0.012(3)
C12 0.059(3) 0.068(3) 0.062(3) 0.031(3) 0.021(3) 0.018(3)
C13 0.064(3) 0.072(4) 0.062(3) 0.036(3) 0.026(3) 0.022(3)
C14 0.082(4) 0.058(3) 0.046(3) 0.023(2) 0.020(3) 0.019(3)
C15 0.082(4) 0.064(3) 0.043(3) 0.025(2) 0.016(3) 0.019(3)
C16 0.069(4) 0.067(3) 0.056(3) 0.031(3) 0.014(3) 0.013(3)

loop_
_atom_type_symbol
_atom_type_description
_atom_type_scat_dispersion_real
_atom_type_scat_dispersion_imag
_atom_type_scat_source
C C 0.0181 0.0091 'International Tables Vol C Tables 4.2.6.8 and 6.1.1.4'
H H 0.0000 0.0000 'International Tables Vol C Tables 4.2.6.8 and 6.1.1.4'
Li Li 0.0008 0.0003 'International Tables Vol C Tables 4.2.6.8 and 6.1.1.4'
O O 0.0492 0.0322 'International Tables Vol C Tables 4.2.6.8 and 6.1.1.4'
F F 0.0727 0.0534 'International Tables Vol C Tables 4.2.6.8 and 6.1.1.4'

loop_
_geom_angle_atom_site_label_1
_geom_angle_atom_site_label_2
_geom_angle_atom_site_label_3
_geom_angle
O1W Li1 O3 110.5(5)
O1W Li1 O1 101.7(4)
O3 Li1 O1 147.5(5)
O1W Li1 O4 101.5(4)
O3 Li1 O4 86.1(3)
O1 Li1 O4 91.8(4)
O1W Li1 O2 98.5(4)
O3 Li1 O2 85.0(3)
O1 Li1 O2 86.2(4)
O4 Li1 O2 159.9(5)
O1W Li1 Li2 108.4(4)
O3 Li1 Li2 42.4(2)
O1 Li1 Li2 122.8(4)
O4 Li1 Li2 126.6(4)
O2 Li1 Li2 42.7(3)
O3 Li2 O2 89.0(3)
O3 Li2 O7 98.6(5)
O2 Li2 O7 108.3(5)
O3 Li2 O6 152.4(5)
O2 Li2 O6 117.9(5)
O7 Li2 O6 79.7(3)
O3 Li2 O5 92.7(4)
O2 Li2 O5 97.0(5)
O7 Li2 O5 152.3(5)
O6 Li2 O5 78.6(4)
O3 Li2 Li1 43.5(2)
O2 Li2 Li1 45.6(2)
O7 Li2 Li1 107.3(4)
O6 Li2 Li1 163.0(5)
O5 Li2 Li1 98.3(4)
C1 O1 Li1 128.1(4)
C3 O2 Li2 141.6(4)
C3 O2 Li1 125.4(4)
Li2 O2 Li1 91.8(4)
O1 C1 C2 127.2(6)
O1 C1 C4 115.6(5)
C2 C1 C4 117.3(5)
C3 C2 C1 122.6(5)
O2 C3 C2 127.3(5)
O2 C3 C5 115.5(5)
C2 C3 C5 117.1(5)
F4I C4 F4B 120.9(12)
F4I C4 F4C 48.7(10)
F4B C4 F4C 118.7(9)
F4I C4 F4F 66.9(13)
F4B C4 F4F 66.8(12)
F4C C4 F4F 107.4(12)
F4I C4 F4E 125.9(12)
F4B C4 F4E 49.9(9)
F4C C4 F4E 86.4(10)
F4F C4 F4E 112.2(13)
F4I C4 F4G 111.1(14)
F4B C4 F4G 21.6(10)
F4C C4 F4G 129.1(10)
F4F C4 F4G 48.1(11)
F4E C4 F4G 71.5(12)
F4I C4 F4D 39.2(13)
F4B C4 F4D 136.2(11)
F4C C4 F4D 19.0(9)
F4F C4 F4D 105.4(16)
F4E C4 F4D 104.4(13)
F4G C4 F4D 141.2(13)
F4I C4 F4H 104.2(11)
F4B C4 F4H 81.3(9)
F4C C4 F4H 57.1(9)
F4F C4 F4H 131.4(10)
F4E C4 F4H 33.1(8)
F4G C4 F4H 102.5(12)
F4D C4 F4H 73.2(12)
F4I C4 C1 116.4(10)
F4B C4 C1 116.0(9)
F4C C4 C1 119.5(7)
F4F C4 C1 116.3(9)
F4E C4 C1 111.4(10)
F4G C4 C1 111.2(9)
F4D C4 C1 106.1(9)
F4H C4 C1 110.3(8)
F4I C4 F4A 41.6(9)
F4B C4 F4A 100.2(8)
F4C C4 F4A 89.9(9)
F4F C4 F4A 33.5(9)
F4E C4 F4A 141.1(9)
F4G C4 F4A 81.3(10)
F4D C4 F4A 79.9(12)
F4H C4 F4A 140.9(9)
C1 C4 F4A 104.0(7)
F5C C5 F5B 106.7(5)
F5C C5 F5A 107.1(5)
F5B C5 F5A 106.5(5)
F5C C5 C3 111.2(5)
F5B C5 C3 111.3(5)
F5A C5 C3 113.6(5)
C6 O3 Li2 133.0(4)
C6 O3 Li1 129.4(4)
Li2 O3 Li1 94.2(4)
C8 O4 Li1 127.7(4)
O3 C6 C7 127.7(5)
O3 C6 C9 116.5(4)
C7 C6 C9 115.6(4)
C6 C7 C8 120.7(5)
O4 C8 C7 128.3(5)
O4 C8 C10 116.3(5)
C7 C8 C10 115.4(4)
F9C C9 F9A 107.4(4)
F9C C9 F9B 106.1(4)
F9A C9 F9B 105.1(5)
F9C C9 C6 115.3(4)
F9A C9 C6 111.5(4)
F9B C9 C6 110.9(4)
F10A C10 F10C 107.8(6)
F10A C10 F10B 106.7(5)
F10C C10 F10B 106.8(5)
F10A C10 C8 111.5(5)
F10C C10 C8 112.2(5)
F10B C10 C8 111.5(5)
C12 O5 C11 112.3(5)
C12 O5 Li2 111.3(4)
C11 O5 Li2 119.5(4)
C14 O6 C13 114.5(4)
C14 O6 Li2 110.8(4)
C13 O6 Li2 112.3(4)
C16 O7 C15 112.3(4)
C16 O7 Li2 119.2(4)
C15 O7 Li2 112.0(4)
O5 C12 C13 106.4(5)
O6 C13 C12 106.5(4)
O6 C14 C15 106.4(4)
O7 C15 C14 106.2(4)

loop_
_geom_bond_atom_site_label_1
_geom_bond_atom_site_label_2
_geom_bond_distance
Li1 O1W 1.959(10)
Li1 O3 2.018(9)
Li1 O1 2.027(10)
Li1 O4 2.073(9)
Li1 O2 2.089(8)
Li1 Li2 2.925(11)
Li2 O3 1.976(9)
Li2 O2 1.983(9)
Li2 O7 2.034(11)
Li2 O6 2.051(9)
Li2 O5 2.091(11)
O1 C1 1.225(7)
O2 C3 1.243(6)
C1 C2 1.405(8)
C1 C4 1.516(10)
C2 C3 1.380(9)
C3 C5 1.533(7)
C4 F4I 1.139(18)
C4 F4B 1.225(15)
C4 F4C 1.296(15)
C4 F4F 1.37(2)
C4 F4E 1.38(2)
C4 F4G 1.38(2)
C4 F4D 1.45(3)
C4 F4H 1.491(17)
C4 F4A 1.552(15)
C5 F5C 1.327(8)
C5 F5B 1.332(7)
C5 F5A 1.341(6)
O3 C6 1.248(6)
O4 C8 1.237(6)
C6 C7 1.397(7)
C6 C9 1.522(7)
C7 C8 1.399(8)
C8 C10 1.546(7)
C9 F9C 1.317(6)
C9 F9A 1.343(6)
C9 F9B 1.344(7)
C10 F10A 1.311(8)
C10 F10C 1.316(7)
C10 F10B 1.322(8)
O5 C12 1.425(7)
O5 C11 1.430(8)
O6 C14 1.427(7)
O6 C13 1.430(7)
O7 C16 1.420(7)
O7 C15 1.437(6)
C12 C13 1.498(9)
C14 C15 1.498(8)
